data_7122967
loop_
_publ_author_name
'Matsuo, Kyohei'
'Yasuda, Takuma'

_publ_section_title
;
 Boronate- and borinate-based \p-systems for blue thermally activated
 delayed fluorescence materials
;
_journal_name_full 'Chemical Communications'
_journal_paper_doi 10.1039/C8CC10282A
_journal_year 2019
_chemical_formula_moiety '2(C45 H30 B N O2), C H Cl3'
_chemical_formula_sum 'C91 H61 B2 Cl3 N2 O4'
_chemical_formula_weight 1374.38
_space_group_crystal_system monoclinic
_space_group_IT_number 14
_space_group_name_Hall '-P 2ybc'
_space_group_name_H-M_alt 'P 1 21/c 1'
_symmetry_space_group_name_Hall '-P 2ybc'
_symmetry_space_group_name_H-M 'P 1 21/c 1'
_atom_sites_solution_hydrogens geom
_audit_creation_method SHELXL-2016/6
_audit_update_record
;
2018-10-15 deposited with the CCDC.
2019-02-05 downloaded from the CCDC.
;
_cell_angle_alpha 90
_cell_angle_beta 101.469(5)
_cell_angle_gamma 90
_cell_formula_units_Z 4
_cell_length_a 13.346(6)
_cell_length_b 19.308(8)
_cell_length_c 27.053(11)
_cell_measurement_reflns_used 11493
_cell_measurement_temperature 159(2)
_cell_measurement_theta_max 30.6
_cell_measurement_theta_min 1.9
_cell_volume 6832(5)
_computing_cell_refinement
;
CrystalClear-SM Expert 2.0 r16 (Rigaku, 2014)
;
_computing_data_collection
;
CrystalClear-SM Expert 2.0 r16 (Rigaku, 2014)
;
_computing_data_reduction
;
CrystalClear-SM Expert 2.0 r16 (Rigaku, 2014)
;
_computing_structure_refinement 'SHELXL-2016/6 (Sheldrick, 2016)'
_computing_structure_solution 'SHELXT-2016/6 (Sheldrick, 2016)'
_diffrn_ambient_temperature 159(2)
_diffrn_detector_area_resol_mean 28.5714
_diffrn_measured_fraction_theta_full 0.993
_diffrn_measured_fraction_theta_max 0.993
_diffrn_measurement_device_type
;
Rigaku Saturn724+ (4x4 bin mode)
;
_diffrn_measurement_method 'profile data from \w-scans'
_diffrn_radiation_type MoK\a
_diffrn_radiation_wavelength 0.71075
_diffrn_reflns_av_R_equivalents 0.0699
_diffrn_reflns_av_unetI/netI 0.0516
_diffrn_reflns_Laue_measured_fraction_full 0.993
_diffrn_reflns_Laue_measured_fraction_max 0.993
_diffrn_reflns_limit_h_max 15
_diffrn_reflns_limit_h_min -15
_diffrn_reflns_limit_k_max 22
_diffrn_reflns_limit_k_min -22
_diffrn_reflns_limit_l_max 32
_diffrn_reflns_limit_l_min -32
_diffrn_reflns_number 56298
_diffrn_reflns_point_group_measured_fraction_full 0.993
_diffrn_reflns_point_group_measured_fraction_max 0.993
_diffrn_reflns_theta_full 25.000
_diffrn_reflns_theta_max 25.000
_diffrn_reflns_theta_min 1.863
_diffrn_source 'Rotating Anode'
_exptl_absorpt_coefficient_mu 0.193
_exptl_absorpt_correction_T_max 1.000
_exptl_absorpt_correction_T_min 0.515
_exptl_absorpt_correction_type multi-scan
_exptl_absorpt_process_details
;
Absorption correction given as Multi-scan
;
_exptl_crystal_colour Colorless
_exptl_crystal_density_diffrn 1.336
_exptl_crystal_description Block
_exptl_crystal_F_000 2856
_exptl_crystal_size_max 0.200
_exptl_crystal_size_mid 0.150
_exptl_crystal_size_min 0.150
_refine_diff_density_max 0.487
_refine_diff_density_min -0.604
_refine_diff_density_rms 0.075
_refine_ls_extinction_method none
_refine_ls_goodness_of_fit_ref 1.056
_refine_ls_hydrogen_treatment mixed
_refine_ls_matrix_type full
_refine_ls_number_parameters 934
_refine_ls_number_reflns 11943
_refine_ls_number_restraints 60
_refine_ls_restrained_S_all 1.101
_refine_ls_R_factor_all 0.0946
_refine_ls_R_factor_gt 0.0664
_refine_ls_shift/su_max 0.001
_refine_ls_shift/su_mean 0.000
_refine_ls_structure_factor_coef Fsqd
_refine_ls_weighting_details 'w=1/[\s^2^(Fo^2^)+(0.1279P)^2^+1.0803P] where P=(Fo^2^+2Fc^2^)/3'
_refine_ls_weighting_scheme calc
_refine_ls_wR_factor_gt 0.1788
_refine_ls_wR_factor_ref 0.2150
_reflns_Friedel_coverage 0.000
_reflns_number_gt 8494
_reflns_number_total 11943
_reflns_threshold_expression 'I > 2\s(I)'
_cod_data_source_file c8cc10282a2.cif
_cod_data_source_block 1
_cod_depositor_comments
;
The following automatic conversions were performed:

'_exptl_absorpt_correction_type' value 'Multi-scan' changed to
'multi-scan' according to
/home/data/users/saulius/crontab/automatic-downloads/rss-feeds/RSC/lib/dictionaries/cif_core.dic
dictionary named 'cif_core.dic' version 2.4.2 from 2011-04-26.

Automatic conversion script
Id: cif_fix_values 4973 2017-02-22 13:04:09Z antanas 
;
_cod_database_code 7122967
_shelx_shelxl_version_number 2016/6
_shelx_space_group_comment
;
The symmetry employed for this shelxl refinement is uniquely defined
by the following loop, which should always be used as a source of
symmetry information in preference to the above space-group names.
They are only intended as comments.
;
_shelx_estimated_absorpt_t_min 0.962
_shelx_estimated_absorpt_t_max 0.972

loop_
_space_group_symop_operation_xyz
'x, y, z'
'-x, y+1/2, -z+1/2'
'-x, -y, -z'
'x, -y-1/2, z-1/2'

loop_
_atom_site_label
_atom_site_type_symbol
_atom_site_fract_x
_atom_site_fract_y
_atom_site_fract_z
_atom_site_U_iso_or_equiv
_atom_site_adp_type
_atom_site_occupancy
_atom_site_site_symmetry_order
_atom_site_calc_flag
_atom_site_refinement_flags_posn
_atom_site_refinement_flags_adp
_atom_site_refinement_flags_occupancy
_atom_site_disorder_assembly
_atom_site_disorder_group
B1 B 0.2116(2) 0.81479(15) 0.42296(11) 0.0255(6) Uani 1 1 d . . . . .
O1 O 0.25542(14) 0.83345(9) 0.38347(7) 0.0287(4) Uani 1 1 d . . . . .
O2 O 0.12077(14) 0.84627(9) 0.42592(7) 0.0289(4) Uani 1 1 d . . . . .
C1 C 0.2586(2) 0.76022(13) 0.46077(9) 0.0244(6) Uani 1 1 d . . . . .
C2 C 0.3519(2) 0.72955(13) 0.45571(10) 0.0259(6) Uani 1 1 d . . . . .
C3 C 0.3948(2) 0.67967(13) 0.49123(10) 0.0283(6) Uani 1 1 d . . . . .
H1 H 0.457811 0.658147 0.489015 0.034 Uiso 1 1 calc R U . . .
C4 C 0.3445(2) 0.66188(13) 0.52985(10) 0.0281(6) Uani 1 1 d . . . . .
C5 C 0.2521(2) 0.69171(14) 0.53405(10) 0.0295(6) Uani 1 1 d . . . . .
H2 H 0.219499 0.678470 0.560771 0.035 Uiso 1 1 calc R U . . .
C6 C 0.2069(2) 0.74128(13) 0.49896(9) 0.0249(6) Uani 1 1 d . . . . .
C7 C 0.3465(2) 0.80218(13) 0.37839(10) 0.0267(6) Uani 1 1 d . . . . .
C8 C 0.3959(2) 0.75170(13) 0.41236(10) 0.0248(6) Uani 1 1 d . . . . .
C9 C 0.4864(2) 0.72337(14) 0.40182(10) 0.0311(6) Uani 1 1 d . . . . .
H3 H 0.522245 0.689324 0.423853 0.037 Uiso 1 1 calc R U . . .
C10 C 0.5244(2) 0.74367(16) 0.36049(11) 0.0365(7) Uani 1 1 d . . . . .
H4 H 0.585230 0.723252 0.353958 0.044 Uiso 1 1 calc R U . . .
C11 C 0.4736(2) 0.79433(15) 0.32809(10) 0.0342(7) Uani 1 1 d . . . . .
H5 H 0.499913 0.808397 0.299525 0.041 Uiso 1 1 calc R U . . .
C12 C 0.3859(2) 0.82378(14) 0.33737(10) 0.0312(6) Uani 1 1 d . . . . .
H6 H 0.352152 0.858955 0.315702 0.037 Uiso 1 1 calc R U . . .
C13 C 0.0700(2) 0.82680(14) 0.46325(10) 0.0278(6) Uani 1 1 d . . . . .
C14 C 0.1078(2) 0.77515(14) 0.49938(10) 0.0277(6) Uani 1 1 d . . . . .
C15 C 0.0475(2) 0.75930(15) 0.53436(11) 0.0335(7) Uani 1 1 d . . . . .
H7 H 0.070229 0.724631 0.558947 0.040 Uiso 1 1 calc R U . . .
C16 C -0.0444(2) 0.79226(16) 0.53453(11) 0.0377(7) Uani 1 1 d . . . . .
H8 H -0.083864 0.780093 0.558849 0.045 Uiso 1 1 calc R U . . .
C17 C -0.0789(2) 0.84332(15) 0.49895(11) 0.0363(7) Uani 1 1 d . . . . .
H9 H -0.141522 0.866546 0.499197 0.044 Uiso 1 1 calc R U . . .
C18 C -0.0220(2) 0.86028(15) 0.46325(11) 0.0346(7) Uani 1 1 d . . . . .
H10 H -0.045823 0.894837 0.438726 0.042 Uiso 1 1 calc R U . . .
N1 N 0.38973(18) 0.61040(11) 0.56630(8) 0.0294(5) Uani 1 1 d . . . . .
C19 C 0.3493(2) 0.54250(13) 0.56179(10) 0.0270(6) Uani 1 1 d . . . . .
C20 C 0.2735(2) 0.52388(15) 0.52024(11) 0.0346(7) Uani 1 1 d . . . . .
H11 H 0.249033 0.557442 0.495049 0.041 Uiso 1 1 calc R U . . .
C21 C 0.2338(2) 0.45770(15) 0.51526(11) 0.0342(7) Uani 1 1 d . . . . .
H12 H 0.182211 0.446687 0.486746 0.041 Uiso 1 1 calc R U . . .
C22 C 0.2677(2) 0.40647(14) 0.55127(10) 0.0308(6) Uani 1 1 d . . . . .
C23 C 0.3421(2) 0.42584(13) 0.59230(10) 0.0271(6) Uani 1 1 d . . . . .
H13 H 0.365691 0.392067 0.617463 0.033 Uiso 1 1 calc R U . . .
C24 C 0.38450(19) 0.49224(13) 0.59881(10) 0.0248(6) Uani 1 1 d . . . . .
C25 C 0.2251(3) 0.33353(15) 0.54442(12) 0.0404(7) Uani 1 1 d . . . . .
H49 H 0.260682 0.304069 0.571885 0.061 Uiso 1 1 calc R U . . .
H50 H 0.235270 0.314994 0.512054 0.061 Uiso 1 1 calc R U . . .
H51 H 0.151914 0.334385 0.544910 0.061 Uiso 1 1 calc R U . . .
C26 C 0.45386(19) 0.63255(13) 0.61128(10) 0.0251(6) Uani 1 1 d . . . . .
C27 C 0.4808(2) 0.70292(14) 0.61841(10) 0.0312(6) Uani 1 1 d . . . . .
H14 H 0.453644 0.735591 0.593020 0.037 Uiso 1 1 calc R U . . .
C28 C 0.5457(2) 0.72514(14) 0.66138(11) 0.0318(6) Uani 1 1 d . . . . .
H15 H 0.563214 0.772811 0.665038 0.038 Uiso 1 1 calc R U . . .
C29 C 0.5865(2) 0.67872(14) 0.69990(10) 0.0280(6) Uani 1 1 d . . . . .
C30 C 0.5581(2) 0.60987(14) 0.69329(10) 0.0273(6) Uani 1 1 d . . . . .
H16 H 0.584023 0.577878 0.719384 0.033 Uiso 1 1 calc R U . . .
C31 C 0.4926(2) 0.58529(13) 0.64970(10) 0.0250(6) Uani 1 1 d . . . . .
C32 C 0.6630(2) 0.70318(15) 0.74562(11) 0.0363(7) Uani 1 1 d . . . . .
H52 H 0.665878 0.669748 0.773128 0.054 Uiso 1 1 calc R U . . .
H53 H 0.641870 0.748466 0.756341 0.054 Uiso 1 1 calc R U . . .
H54 H 0.730646 0.707153 0.736982 0.054 Uiso 1 1 calc R U . . .
C33 C 0.4684(2) 0.50776(13) 0.64498(10) 0.0249(6) Uani 1 1 d . . . . .
C34 C 0.4371(2) 0.47980(13) 0.69266(10) 0.0247(6) Uani 1 1 d . . . . .
C35 C 0.3554(2) 0.50093(13) 0.71342(10) 0.0287(6) Uani 1 1 d . . . . .
H17 H 0.311662 0.537233 0.698434 0.034 Uiso 1 1 calc R U . . .
C36 C 0.3387(2) 0.46777(14) 0.75681(10) 0.0321(6) Uani 1 1 d . . . . .
H18 H 0.283656 0.481937 0.771935 0.038 Uiso 1 1 calc R U . . .
C37 C 0.4026(2) 0.41381(15) 0.77817(11) 0.0365(7) Uani 1 1 d . . . . .
H19 H 0.389179 0.390792 0.807204 0.044 Uiso 1 1 calc R U . . .
C38 C 0.4847(2) 0.39338(14) 0.75788(10) 0.0327(6) Uani 1 1 d . . . . .
H20 H 0.527917 0.356768 0.772751 0.039 Uiso 1 1 calc R U . . .
C39 C 0.5031(2) 0.42738(13) 0.71515(10) 0.0255(6) Uani 1 1 d . . . . .
C40 C 0.5649(2) 0.46370(13) 0.64468(10) 0.0249(6) Uani 1 1 d . . . . .
C41 C 0.6295(2) 0.46526(14) 0.61067(11) 0.0308(6) Uani 1 1 d . . . . .
H21 H 0.616314 0.495481 0.582403 0.037 Uiso 1 1 calc R U . . .
C42 C 0.7142(2) 0.42172(15) 0.61859(11) 0.0367(7) Uani 1 1 d . . . . .
H22 H 0.759580 0.422834 0.595651 0.044 Uiso 1 1 calc R U . . .
C43 C 0.7337(2) 0.37655(15) 0.65947(11) 0.0364(7) Uani 1 1 d . . . . .
H23 H 0.792102 0.347360 0.664234 0.044 Uiso 1 1 calc R U . . .
C44 C 0.6685(2) 0.37402(14) 0.69306(11) 0.0334(7) Uani 1 1 d . . . . .
H24 H 0.680956 0.342873 0.720793 0.040 Uiso 1 1 calc R U . . .
C45 C 0.5839(2) 0.41793(13) 0.68565(10) 0.0268(6) Uani 1 1 d . . . . .
B2 B 0.5555(2) 1.10261(15) 0.49356(12) 0.0265(7) Uani 1 1 d . . . . .
O3 O 0.58180(15) 1.12397(10) 0.44947(7) 0.0336(5) Uani 1 1 d . . . . .
O4 O 0.46703(14) 1.12886(10) 0.50466(7) 0.0319(5) Uani 1 1 d . . . . .
C46 C 0.6233(2) 1.05361(13) 0.52945(10) 0.0257(6) Uani 1 1 d . . . . .
C47 C 0.7173(2) 1.03262(13) 0.51851(10) 0.0265(6) Uani 1 1 d . . . . .
C48 C 0.7814(2) 0.99057(13) 0.55329(10) 0.0273(6) Uani 1 1 d . . . . .
H25 H 0.845906 0.976254 0.547074 0.033 Uiso 1 1 calc R U . . .
C49 C 0.7498(2) 0.96978(13) 0.59727(10) 0.0277(6) Uani 1 1 d . . . . .
C50 C 0.6571(2) 0.99022(14) 0.60746(10) 0.0281(6) Uani 1 1 d . . . . .
H26 H 0.637739 0.975515 0.637727 0.034 Uiso 1 1 calc R U . . .
C51 C 0.59111(19) 1.03261(13) 0.57346(10) 0.0245(6) Uani 1 1 d . . . . .
C52 C 0.6707(2) 1.09893(14) 0.43722(10) 0.0302(6) Uani 1 1 d . . . . .
C53 C 0.7399(2) 1.05592(14) 0.46972(10) 0.0286(6) Uani 1 1 d . . . . .
C54 C 0.8281(2) 1.03509(15) 0.45279(11) 0.0365(7) Uani 1 1 d . . . . .
H27 H 0.878017 1.008122 0.474428 0.044 Uiso 1 1 calc R U . . .
C55 C 0.8441(3) 1.05269(16) 0.40568(12) 0.0425(8) Uani 1 1 d . . . . .
H28 H 0.904109 1.037631 0.394959 0.051 Uiso 1 1 calc R U . . .
C56 C 0.7723(3) 1.09250(17) 0.37399(12) 0.0432(8) Uani 1 1 d . . . . .
H29 H 0.781759 1.103082 0.340933 0.052 Uiso 1 1 calc R U . . .
C57 C 0.6871(3) 1.11685(16) 0.39006(11) 0.0398(7) Uani 1 1 d . . . . .
H30 H 0.639699 1.145923 0.368734 0.048 Uiso 1 1 calc R U . . .
C58 C 0.4356(2) 1.10680(14) 0.54786(10) 0.0291(6) Uani 1 1 d . . . . .
C59 C 0.4923(2) 1.05853(13) 0.58186(10) 0.0283(6) Uani 1 1 d . . . . .
C60 C 0.4504(2) 1.03936(15) 0.62335(11) 0.0320(6) Uani 1 1 d . . . . .
H31 H 0.485189 1.006135 0.646445 0.038 Uiso 1 1 calc R U . . .
C61 C 0.3603(2) 1.06717(15) 0.63169(12) 0.0375(7) Uani 1 1 d . . . . .
H32 H 0.334099 1.053399 0.660356 0.045 Uiso 1 1 calc R U . . .
C62 C 0.3076(2) 1.11553(16) 0.59810(12) 0.0397(7) Uani 1 1 d . . . . .
H33 H 0.245613 1.134970 0.603900 0.048 Uiso 1 1 calc R U . . .
C63 C 0.3455(2) 1.13506(15) 0.55658(12) 0.0357(7) Uani 1 1 d . . . . .
H34 H 0.309564 1.168158 0.533723 0.043 Uiso 1 1 calc R U . . .
N2 N 0.81460(17) 0.92430(11) 0.63244(8) 0.0294(5) Uani 1 1 d . . . . .
C64 C 0.7995(2) 0.85201(13) 0.62620(9) 0.0242(6) Uani 1 1 d . . . . .
C65 C 0.7214(2) 0.82622(15) 0.58835(10) 0.0296(6) Uani 1 1 d . . . . .
H35 H 0.678092 0.857621 0.566997 0.036 Uiso 1 1 calc R U . . .
C66 C 0.7063(2) 0.75565(14) 0.58155(10) 0.0293(6) Uani 1 1 d . . . . .
H36 H 0.653054 0.739507 0.555404 0.035 Uiso 1 1 calc R U . . .
C67 C 0.7680(2) 0.70743(14) 0.61248(10) 0.0288(6) Uani 1 1 d . . . . .
C68 C 0.8451(2) 0.73387(13) 0.64954(10) 0.0272(6) Uani 1 1 d . . . . .
H37 H 0.887888 0.702188 0.670889 0.033 Uiso 1 1 calc R U . . .
C69 C 0.86341(19) 0.80482(13) 0.65726(10) 0.0248(6) Uani 1 1 d . . . . .
C70 C 0.7487(2) 0.63044(15) 0.60624(12) 0.0380(7) Uani 1 1 d . . . . .
H55 H 0.814079 0.605648 0.613260 0.057 Uiso 1 1 calc R U . . .
H56 H 0.713305 0.620743 0.571603 0.057 Uiso 1 1 calc R U . . .
H57 H 0.706252 0.615029 0.629827 0.057 Uiso 1 1 calc R U . . .
C71 C 0.9039(2) 0.95077(13) 0.66358(10) 0.0263(6) Uani 1 1 d . . . . .
C72 C 0.9249(2) 1.02172(14) 0.66405(11) 0.0333(7) Uani 1 1 d . . . . .
H38 H 0.878084 1.052178 0.643689 0.040 Uiso 1 1 calc R U . . .
C73 C 1.0130(2) 1.04809(14) 0.69382(12) 0.0381(7) Uani 1 1 d . . . . .
H39 H 1.025543 1.096503 0.693506 0.046 Uiso 1 1 calc R U . . .
C74 C 1.0841(2) 1.00510(15) 0.72442(11) 0.0359(7) Uani 1 1 d . . . . .
C75 C 1.0603(2) 0.93478(14) 0.72372(10) 0.0308(6) Uani 1 1 d . . . . .
H40 H 1.107037 0.904513 0.744294 0.037 Uiso 1 1 calc R U . . .
C76 C 0.9728(2) 0.90643(13) 0.69489(10) 0.0257(6) Uani 1 1 d . . . . .
C77 C 1.1805(3) 1.03366(17) 0.75610(14) 0.0529(9) Uani 1 1 d . . . . .
H58 H 1.187771 1.016565 0.790745 0.079 Uiso 1 1 calc R U . . .
H59 H 1.177168 1.084370 0.756072 0.079 Uiso 1 1 calc R U . . .
H60 H 1.239317 1.018701 0.742173 0.079 Uiso 1 1 calc R U . . .
C78 C 0.9503(2) 0.82908(13) 0.69953(9) 0.0256(6) Uani 1 1 d . . . . .
C79 C 0.92677(19) 0.81299(13) 0.75189(10) 0.0249(6) Uani 1 1 d . . . . .
C80 C 0.8503(2) 0.83978(15) 0.77332(11) 0.0334(7) Uani 1 1 d . . . . .
H41 H 0.803348 0.872403 0.755428 0.040 Uiso 1 1 calc R U . . .
C81 C 0.8421(2) 0.81864(16) 0.82163(11) 0.0382(7) Uani 1 1 d . . . . .
H42 H 0.789280 0.836783 0.836796 0.046 Uiso 1 1 calc R U . . .
C82 C 0.9111(2) 0.77105(16) 0.84760(11) 0.0413(8) Uani 1 1 d . . . . .
H43 H 0.905040 0.756846 0.880497 0.050 Uiso 1 1 calc R U . . .
C83 C 0.9885(2) 0.74408(15) 0.82622(11) 0.0372(7) Uani 1 1 d . . . . .
H44 H 1.035689 0.711764 0.844304 0.045 Uiso 1 1 calc R U . . .
C84 C 0.9965(2) 0.76475(13) 0.77805(10) 0.0279(6) Uani 1 1 d . . . . .
C85 C 1.0460(2) 0.78400(13) 0.70133(10) 0.0271(6) Uani 1 1 d . . . . .
C86 C 1.1046(2) 0.77703(14) 0.66503(10) 0.0318(6) Uani 1 1 d . . . . .
H45 H 1.087737 0.801755 0.634130 0.038 Uiso 1 1 calc R U . . .
C87 C 1.1892(2) 0.73300(16) 0.67449(12) 0.0404(7) Uani 1 1 d . . . . .
H46 H 1.230639 0.728115 0.649901 0.049 Uiso 1 1 calc R U . . .
C88 C 1.2135(2) 0.69643(17) 0.71919(12) 0.0440(8) Uani 1 1 d . . . . .
H47 H 1.271872 0.667123 0.725108 0.053 Uiso 1 1 calc R U . . .
C89 C 1.1538(2) 0.70197(16) 0.75553(12) 0.0407(7) Uani 1 1 d . . . . .
H48 H 1.169780 0.675830 0.785827 0.049 Uiso 1 1 calc R U . . .
C90 C 1.0701(2) 0.74654(13) 0.74680(10) 0.0289(6) Uani 1 1 d . . . . .
C91 C 0.9358(4) 0.9950(2) 0.88894(17) 0.0928(10) Uani 1 1 d D U . . .
H61 H 0.862443 0.981968 0.886353 0.122(19) Uiso 0.821(3) 1 calc R . P A 1
H62 H 0.871542 0.967090 0.880760 0.122(19) Uiso 0.179(3) 1 calc R . P A 2
Cl1 Cl 1.0132(2) 0.93341(11) 0.92646(9) 0.0926(6) Uani 0.821(3) 1 d D U P A 1
Cl2 Cl 0.95830(15) 1.07779(9) 0.92040(8) 0.0945(6) Uani 0.821(3) 1 d D U P A 1
Cl3 Cl 0.9617(2) 1.00039(16) 0.82858(8) 0.1207(8) Uani 0.821(3) 1 d D U P A 1
Cl4 Cl 1.0173(11) 0.9517(6) 0.9389(5) 0.0926(6) Uani 0.179(3) 1 d D U P A 2
Cl5 Cl 0.9003(7) 1.0769(4) 0.8923(4) 0.0945(6) Uani 0.179(3) 1 d D U P A 2
Cl6 Cl 1.0057(10) 0.9782(8) 0.8391(4) 0.1207(8) Uani 0.179(3) 1 d D U P A 2

loop_
_atom_site_aniso_label
_atom_site_aniso_U_11
_atom_site_aniso_U_22
_atom_site_aniso_U_33
_atom_site_aniso_U_23
_atom_site_aniso_U_13
_atom_site_aniso_U_12
B1 0.0290(16) 0.0230(15) 0.0228(15) -0.0033(12) 0.0008(13) -0.0042(13)
O1 0.0298(10) 0.0301(10) 0.0256(10) 0.0046(8) 0.0041(8) 0.0001(8)
O2 0.0294(10) 0.0283(10) 0.0283(10) 0.0034(8) 0.0038(8) 0.0013(8)
C1 0.0280(14) 0.0220(13) 0.0219(13) -0.0012(10) 0.0014(11) -0.0009(11)
C2 0.0301(15) 0.0212(13) 0.0262(14) -0.0025(11) 0.0048(12) -0.0023(11)
C3 0.0302(15) 0.0247(14) 0.0289(14) -0.0010(11) 0.0033(12) -0.0003(11)
C4 0.0326(15) 0.0238(14) 0.0256(14) 0.0017(11) 0.0004(12) -0.0004(11)
C5 0.0347(16) 0.0280(15) 0.0252(14) 0.0018(11) 0.0045(12) -0.0006(12)
C6 0.0277(14) 0.0238(14) 0.0221(13) -0.0044(10) 0.0023(11) -0.0040(11)
C7 0.0287(14) 0.0228(13) 0.0275(14) -0.0049(11) 0.0030(12) -0.0038(11)
C8 0.0279(14) 0.0228(13) 0.0232(13) -0.0041(10) 0.0035(11) -0.0050(11)
C9 0.0312(15) 0.0306(15) 0.0310(15) -0.0023(12) 0.0052(12) -0.0023(12)
C10 0.0301(16) 0.0417(17) 0.0397(17) -0.0057(13) 0.0121(14) -0.0040(13)
C11 0.0379(17) 0.0390(17) 0.0271(15) -0.0017(12) 0.0097(13) -0.0111(13)
C12 0.0341(16) 0.0315(15) 0.0269(15) 0.0001(12) 0.0037(12) -0.0082(12)
C13 0.0266(14) 0.0293(15) 0.0268(14) -0.0046(11) 0.0033(12) -0.0024(11)
C14 0.0279(15) 0.0280(15) 0.0260(14) -0.0019(11) 0.0022(12) 0.0021(11)
C15 0.0353(16) 0.0364(16) 0.0289(15) -0.0002(12) 0.0068(13) 0.0007(13)
C16 0.0332(16) 0.0469(19) 0.0343(16) -0.0040(14) 0.0100(13) -0.0013(13)
C17 0.0249(15) 0.0421(18) 0.0395(17) -0.0116(14) 0.0009(13) 0.0042(12)
C18 0.0326(16) 0.0334(16) 0.0347(16) -0.0035(12) -0.0010(13) 0.0052(12)
N1 0.0379(13) 0.0216(11) 0.0254(12) 0.0047(9) -0.0016(10) 0.0010(10)
C19 0.0310(15) 0.0241(14) 0.0258(14) 0.0006(11) 0.0055(12) -0.0003(11)
C20 0.0407(17) 0.0333(16) 0.0265(15) 0.0011(12) -0.0013(13) 0.0010(13)
C21 0.0354(16) 0.0354(16) 0.0286(15) -0.0066(12) -0.0018(13) -0.0033(13)
C22 0.0355(16) 0.0281(15) 0.0293(15) -0.0055(11) 0.0075(13) -0.0030(12)
C23 0.0293(14) 0.0251(14) 0.0270(14) -0.0016(11) 0.0058(12) -0.0008(11)
C24 0.0246(13) 0.0254(14) 0.0242(14) 0.0012(11) 0.0042(11) -0.0009(11)
C25 0.0459(18) 0.0365(17) 0.0377(17) -0.0069(13) 0.0053(14) -0.0090(14)
C26 0.0241(14) 0.0274(14) 0.0238(14) 0.0013(11) 0.0047(11) 0.0009(11)
C27 0.0371(16) 0.0250(15) 0.0310(15) 0.0039(11) 0.0055(13) 0.0035(12)
C28 0.0385(16) 0.0242(14) 0.0343(16) -0.0018(12) 0.0113(13) -0.0022(12)
C29 0.0281(14) 0.0283(14) 0.0292(14) -0.0050(11) 0.0095(12) -0.0028(11)
C30 0.0283(14) 0.0266(14) 0.0271(14) 0.0035(11) 0.0061(12) 0.0006(11)
C31 0.0269(14) 0.0234(14) 0.0252(14) -0.0012(11) 0.0063(11) -0.0006(11)
C32 0.0397(17) 0.0343(16) 0.0329(16) -0.0059(12) 0.0026(13) -0.0052(13)
C33 0.0287(14) 0.0211(13) 0.0243(14) 0.0004(10) 0.0039(11) -0.0003(11)
C34 0.0298(14) 0.0195(13) 0.0237(14) -0.0024(10) 0.0025(11) -0.0077(10)
C35 0.0316(15) 0.0235(14) 0.0306(15) -0.0021(11) 0.0054(12) -0.0026(11)
C36 0.0395(16) 0.0299(15) 0.0291(15) -0.0048(12) 0.0120(13) -0.0065(12)
C37 0.0514(19) 0.0315(16) 0.0280(15) 0.0004(12) 0.0114(14) -0.0068(14)
C38 0.0435(17) 0.0239(14) 0.0281(15) 0.0028(11) 0.0012(13) 0.0004(12)
C39 0.0314(15) 0.0200(13) 0.0233(13) -0.0040(10) 0.0011(11) -0.0026(11)
C40 0.0267(14) 0.0208(13) 0.0260(14) -0.0036(10) 0.0018(11) -0.0009(11)
C41 0.0309(15) 0.0290(15) 0.0328(15) -0.0020(12) 0.0073(13) -0.0031(12)
C42 0.0286(16) 0.0406(17) 0.0401(17) -0.0111(14) 0.0051(13) -0.0037(13)
C43 0.0286(15) 0.0371(17) 0.0392(17) -0.0082(13) -0.0040(13) 0.0071(12)
C44 0.0360(16) 0.0236(14) 0.0362(16) -0.0004(12) -0.0033(13) 0.0011(12)
C45 0.0297(14) 0.0219(13) 0.0274(14) -0.0025(11) 0.0020(12) -0.0021(11)
B2 0.0278(16) 0.0219(15) 0.0269(16) -0.0010(12) -0.0019(13) -0.0029(12)
O3 0.0360(11) 0.0339(11) 0.0284(10) 0.0050(8) 0.0001(9) 0.0031(9)
O4 0.0310(11) 0.0313(11) 0.0302(11) 0.0023(8) -0.0013(9) 0.0041(8)
C46 0.0259(14) 0.0237(14) 0.0254(14) -0.0023(11) 0.0002(12) -0.0029(11)
C47 0.0286(14) 0.0210(13) 0.0280(14) -0.0031(11) 0.0013(12) -0.0021(11)
C48 0.0264(14) 0.0256(14) 0.0286(15) -0.0006(11) 0.0025(12) 0.0027(11)
C49 0.0281(14) 0.0237(14) 0.0273(14) 0.0019(11) -0.0044(12) -0.0019(11)
C50 0.0320(15) 0.0280(15) 0.0233(14) 0.0009(11) 0.0032(12) -0.0025(11)
C51 0.0259(14) 0.0214(13) 0.0240(14) -0.0015(10) -0.0001(11) -0.0012(11)
C52 0.0310(15) 0.0293(15) 0.0294(15) 0.0001(12) 0.0037(12) -0.0045(12)
C53 0.0314(15) 0.0275(14) 0.0261(14) -0.0010(11) 0.0038(12) -0.0056(11)
C54 0.0357(16) 0.0367(17) 0.0374(17) -0.0009(13) 0.0081(14) -0.0038(13)
C55 0.0432(19) 0.0457(19) 0.0424(18) 0.0000(15) 0.0178(15) -0.0043(15)
C56 0.051(2) 0.0468(19) 0.0332(17) 0.0039(14) 0.0106(15) -0.0129(15)
C57 0.0480(19) 0.0376(17) 0.0315(16) 0.0087(13) 0.0026(14) -0.0053(14)
C58 0.0281(15) 0.0268(14) 0.0298(15) -0.0043(11) -0.0007(12) -0.0017(11)
C59 0.0275(14) 0.0255(14) 0.0299(15) -0.0033(11) 0.0010(12) -0.0040(11)
C60 0.0330(16) 0.0306(15) 0.0311(15) -0.0019(12) 0.0034(13) -0.0024(12)
C61 0.0328(16) 0.0407(17) 0.0398(17) -0.0076(13) 0.0094(14) -0.0071(13)
C62 0.0262(16) 0.0412(18) 0.051(2) -0.0096(15) 0.0061(14) -0.0014(13)
C63 0.0295(16) 0.0331(16) 0.0410(17) -0.0061(13) -0.0016(13) 0.0017(12)
N2 0.0319(13) 0.0241(12) 0.0282(12) 0.0036(9) -0.0038(10) -0.0003(10)
C64 0.0249(14) 0.0260(14) 0.0215(13) 0.0019(10) 0.0039(11) 0.0000(11)
C65 0.0255(14) 0.0361(16) 0.0253(14) 0.0031(12) 0.0000(12) 0.0008(12)
C66 0.0273(14) 0.0357(16) 0.0244(14) -0.0025(12) 0.0038(12) -0.0055(12)
C67 0.0312(15) 0.0305(15) 0.0265(14) -0.0024(11) 0.0102(12) -0.0030(12)
C68 0.0309(15) 0.0238(14) 0.0265(14) 0.0046(11) 0.0052(12) -0.0004(11)
C69 0.0228(13) 0.0276(14) 0.0236(13) 0.0021(11) 0.0037(11) -0.0010(11)
C70 0.0441(18) 0.0313(16) 0.0375(17) -0.0067(13) 0.0058(14) -0.0100(13)
C71 0.0257(14) 0.0265(14) 0.0248(14) 0.0049(11) 0.0005(11) 0.0018(11)
C72 0.0359(16) 0.0244(15) 0.0347(16) 0.0068(12) -0.0045(13) 0.0025(12)
C73 0.0459(18) 0.0216(15) 0.0429(18) 0.0039(12) -0.0008(15) -0.0050(13)
C74 0.0337(16) 0.0301(16) 0.0380(17) 0.0033(12) -0.0069(13) -0.0043(12)
C75 0.0308(15) 0.0264(15) 0.0310(15) 0.0044(11) -0.0040(12) -0.0022(12)
C76 0.0261(14) 0.0250(14) 0.0250(14) 0.0034(11) 0.0025(11) 0.0002(11)
C77 0.048(2) 0.0396(19) 0.062(2) 0.0066(16) -0.0133(18) -0.0150(15)
C78 0.0277(14) 0.0238(14) 0.0227(13) 0.0019(10) -0.0012(11) -0.0009(11)
C79 0.0257(14) 0.0216(13) 0.0252(14) 0.0009(10) -0.0003(11) -0.0037(11)
C80 0.0326(16) 0.0315(15) 0.0360(16) -0.0023(12) 0.0067(13) -0.0023(12)
C81 0.0401(17) 0.0410(18) 0.0359(17) -0.0064(13) 0.0135(14) -0.0039(14)
C82 0.055(2) 0.0411(18) 0.0284(16) 0.0003(13) 0.0085(15) -0.0091(15)
C83 0.0482(19) 0.0341(16) 0.0267(15) 0.0067(12) 0.0010(14) -0.0007(14)
C84 0.0329(15) 0.0205(14) 0.0268(14) 0.0020(10) -0.0024(12) 0.0005(11)
C85 0.0287(14) 0.0236(14) 0.0263(14) -0.0003(11) -0.0012(12) 0.0009(11)
C86 0.0312(15) 0.0352(16) 0.0264(14) -0.0006(12) -0.0005(12) -0.0005(12)
C87 0.0361(17) 0.0477(19) 0.0368(17) -0.0091(14) 0.0056(14) 0.0043(14)
C88 0.0398(18) 0.0449(19) 0.0434(19) -0.0033(15) -0.0014(15) 0.0188(15)
C89 0.0442(18) 0.0382(17) 0.0362(17) 0.0004(13) -0.0004(14) 0.0118(14)
C90 0.0331(15) 0.0226(14) 0.0281(15) 0.0013(11) -0.0011(12) 0.0034(11)
C91 0.0796(19) 0.104(2) 0.0984(19) -0.0132(18) 0.0252(17) -0.0242(17)
Cl1 0.0701(8) 0.0860(14) 0.1197(15) -0.0161(10) 0.0141(10) -0.0106(10)
Cl2 0.0823(12) 0.0928(10) 0.1093(14) -0.0210(9) 0.0212(10) 0.0145(8)
Cl3 0.1411(19) 0.1461(19) 0.0771(12) -0.0241(11) 0.0275(13) -0.0648(14)
Cl4 0.0701(8) 0.0860(14) 0.1197(15) -0.0161(10) 0.0141(10) -0.0106(10)
Cl5 0.0823(12) 0.0928(10) 0.1093(14) -0.0210(9) 0.0212(10) 0.0145(8)
Cl6 0.1411(19) 0.1461(19) 0.0771(12) -0.0241(11) 0.0275(13) -0.0648(14)

loop_
_atom_type_symbol
_atom_type_description
_atom_type_scat_dispersion_real
_atom_type_scat_dispersion_imag
_atom_type_scat_source
C C 0.0033 0.0016 'International Tables Vol C Tables 4.2.6.8 and 6.1.1.4'
H H 0.0000 0.0000 'International Tables Vol C Tables 4.2.6.8 and 6.1.1.4'
B B 0.0013 0.0007 'International Tables Vol C Tables 4.2.6.8 and 6.1.1.4'
Cl Cl 0.1484 0.1585 'International Tables Vol C Tables 4.2.6.8 and 6.1.1.4'
N N 0.0061 0.0033 'International Tables Vol C Tables 4.2.6.8 and 6.1.1.4'
O O 0.0106 0.0060 'International Tables Vol C Tables 4.2.6.8 and 6.1.1.4'

loop_
_geom_angle_atom_site_label_1
_geom_angle_atom_site_label_2
_geom_angle_atom_site_label_3
_geom_angle
O1 B1 O2 116.7(2)
O1 B1 C1 121.8(2)
O2 B1 C1 121.4(2)
B1 O1 C7 118.9(2)
B1 O2 C13 119.5(2)
C6 C1 C2 122.4(2)
C6 C1 B1 118.7(2)
C2 C1 B1 118.8(2)
C3 C2 C1 118.1(2)
C3 C2 C8 124.9(2)
C1 C2 C8 117.0(2)
C4 C3 C2 119.5(3)
C4 C3 H1 120.3
C2 C3 H1 120.3
C5 C4 C3 121.9(2)
C5 C4 N1 119.2(2)
C3 C4 N1 118.9(2)
C4 C5 C6 120.0(2)
C4 C5 H2 120.0
C6 C5 H2 120.0
C5 C6 C1 118.1(2)
C5 C6 C14 124.3(2)
C1 C6 C14 117.6(2)
C12 C7 O1 115.4(2)
C12 C7 C8 121.9(3)
O1 C7 C8 122.8(2)
C9 C8 C7 116.5(2)
C9 C8 C2 122.8(2)
C7 C8 C2 120.7(2)
C10 C9 C8 121.7(3)
C10 C9 H3 119.2
C8 C9 H3 119.2
C9 C10 C11 119.9(3)
C9 C10 H4 120.0
C11 C10 H4 120.0
C12 C11 C10 120.2(3)
C12 C11 H5 119.9
C10 C11 H5 119.9
C11 C12 C7 119.8(3)
C11 C12 H6 120.1
C7 C12 H6 120.1
O2 C13 C18 116.0(2)
O2 C13 C14 122.6(2)
C18 C13 C14 121.4(3)
C15 C14 C13 116.6(2)
C15 C14 C6 123.2(2)
C13 C14 C6 120.2(2)
C16 C15 C14 122.3(3)
C16 C15 H7 118.9
C14 C15 H7 118.9
C15 C16 C17 119.7(3)
C15 C16 H8 120.2
C17 C16 H8 120.2
C18 C17 C16 120.0(3)
C18 C17 H9 120.0
C16 C17 H9 120.0
C17 C18 C13 119.9(3)
C17 C18 H10 120.0
C13 C18 H10 120.0
C26 N1 C19 120.8(2)
C26 N1 C4 118.7(2)
C19 N1 C4 118.6(2)
C20 C19 C24 118.7(2)
C20 C19 N1 120.6(2)
C24 C19 N1 120.7(2)
C21 C20 C19 121.2(3)
C21 C20 H11 119.4
C19 C20 H11 119.4
C20 C21 C22 121.4(3)
C20 C21 H12 119.3
C22 C21 H12 119.3
C23 C22 C21 116.6(3)
C23 C22 C25 122.7(3)
C21 C22 C25 120.7(3)
C22 C23 C24 123.8(3)
C22 C23 H13 118.1
C24 C23 H13 118.1
C23 C24 C19 118.3(2)
C23 C24 C33 119.6(2)
C19 C24 C33 122.1(2)
C22 C25 H49 109.5
C22 C25 H50 109.5
H49 C25 H50 109.5
C22 C25 H51 109.5
H49 C25 H51 109.5
H50 C25 H51 109.5
C31 C26 N1 120.9(2)
C31 C26 C27 118.6(2)
N1 C26 C27 120.4(2)
C28 C27 C26 121.2(3)
C28 C27 H14 119.4
C26 C27 H14 119.4
C27 C28 C29 121.1(3)
C27 C28 H15 119.5
C29 C28 H15 119.4
C30 C29 C28 117.6(2)
C30 C29 C32 121.9(2)
C28 C29 C32 120.5(2)
C29 C30 C31 122.8(2)
C29 C30 H16 118.6
C31 C30 H16 118.6
C26 C31 C30 118.6(2)
C26 C31 C33 122.2(2)
C30 C31 C33 119.1(2)
C29 C32 H52 109.5
C29 C32 H53 109.5
H52 C32 H53 109.5
C29 C32 H54 109.5
H52 C32 H54 109.5
H53 C32 H54 109.5
C34 C33 C31 111.3(2)
C34 C33 C24 109.9(2)
C31 C33 C24 111.5(2)
C34 C33 C40 100.2(2)
C31 C33 C40 112.1(2)
C24 C33 C40 111.3(2)
C35 C34 C39 121.0(2)
C35 C34 C33 127.4(2)
C39 C34 C33 111.6(2)
C34 C35 C36 118.5(3)
C34 C35 H17 120.7
C36 C35 H17 120.7
C35 C36 C37 120.3(3)
C35 C36 H18 119.8
C37 C36 H18 119.8
C38 C37 C36 121.1(3)
C38 C37 H19 119.4
C36 C37 H19 119.4
C37 C38 C39 118.8(3)
C37 C38 H20 120.6
C39 C38 H20 120.6
C38 C39 C34 120.1(3)
C38 C39 C45 131.2(2)
C34 C39 C45 108.6(2)
C41 C40 C45 120.2(2)
C41 C40 C33 128.6(2)
C45 C40 C33 111.3(2)
C40 C41 C42 118.7(3)
C40 C41 H21 120.7
C42 C41 H21 120.7
C41 C42 C43 121.3(3)
C41 C42 H22 119.4
C43 C42 H22 119.4
C44 C43 C42 120.2(3)
C44 C43 H23 119.9
C42 C43 H23 119.9
C43 C44 C45 118.9(3)
C43 C44 H24 120.6
C45 C44 H24 120.6
C44 C45 C40 120.8(3)
C44 C45 C39 131.0(3)
C40 C45 C39 108.2(2)
O3 B2 O4 117.3(2)
O3 B2 C46 121.4(3)
O4 B2 C46 121.3(3)
B2 O3 C52 118.9(2)
B2 O4 C58 119.3(2)
C51 C46 C47 122.1(2)
C51 C46 B2 118.6(2)
C47 C46 B2 119.2(2)
C48 C47 C46 118.6(2)
C48 C47 C53 124.8(2)
C46 C47 C53 116.7(2)
C49 C48 C47 119.4(2)
C49 C48 H25 120.3
C47 C48 H25 120.3
C50 C49 C48 121.5(2)
C50 C49 N2 119.0(2)
C48 C49 N2 119.5(2)
C49 C50 C51 120.5(2)
C49 C50 H26 119.7
C51 C50 H26 119.7
C50 C51 C46 117.8(2)
C50 C51 C59 124.3(2)
C46 C51 C59 117.9(2)
C57 C52 O3 115.8(3)
C57 C52 C53 121.2(3)
O3 C52 C53 122.9(2)
C54 C53 C52 116.9(3)
C54 C53 C47 122.4(3)
C52 C53 C47 120.6(2)
C55 C54 C53 121.7(3)
C55 C54 H27 119.1
C53 C54 H27 119.1
C54 C55 C56 119.6(3)
C54 C55 H28 120.2
C56 C55 H28 120.2
C57 C56 C55 120.5(3)
C57 C56 H29 119.8
C55 C56 H29 119.8
C56 C57 C52 119.9(3)
C56 C57 H30 120.1
C52 C57 H30 120.1
C63 C58 O4 116.2(2)
C63 C58 C59 121.2(3)
O4 C58 C59 122.6(2)
C60 C59 C58 116.6(3)
C60 C59 C51 123.2(3)
C58 C59 C51 120.2(2)
C61 C60 C59 122.0(3)
C61 C60 H31 119.0
C59 C60 H31 119.0
C60 C61 C62 119.9(3)
C60 C61 H32 120.0
C62 C61 H32 120.0
C63 C62 C61 119.9(3)
C63 C62 H33 120.1
C61 C62 H33 120.1
C62 C63 C58 120.3(3)
C62 C63 H34 119.8
C58 C63 H34 119.8
C71 N2 C64 120.8(2)
C71 N2 C49 119.7(2)
C64 N2 C49 117.9(2)
C65 C64 C69 118.8(2)
C65 C64 N2 120.4(2)
C69 C64 N2 120.8(2)
C66 C65 C64 121.0(3)
C66 C65 H35 119.5
C64 C65 H35 119.5
C65 C66 C67 121.4(3)
C65 C66 H36 119.3
C67 C66 H36 119.3
C68 C67 C66 116.8(2)
C68 C67 C70 121.9(3)
C66 C67 C70 121.3(2)
C67 C68 C69 123.5(2)
C67 C68 H37 118.3
C69 C68 H37 118.3
C68 C69 C64 118.5(2)
C68 C69 C78 119.6(2)
C64 C69 C78 121.8(2)
C67 C70 H55 109.5
C67 C70 H56 109.5
H55 C70 H56 109.5
C67 C70 H57 109.5
H55 C70 H57 109.5
H56 C70 H57 109.5
C72 C71 C76 119.0(2)
C72 C71 N2 120.3(2)
C76 C71 N2 120.7(2)
C73 C72 C71 120.8(3)
C73 C72 H38 119.6
C71 C72 H38 119.6
C72 C73 C74 121.6(3)
C72 C73 H39 119.2
C74 C73 H39 119.2
C75 C74 C73 116.3(3)
C75 C74 C77 122.2(3)
C73 C74 C77 121.5(3)
C76 C75 C74 123.9(3)
C76 C75 H40 118.0
C74 C75 H40 118.0
C75 C76 C71 118.4(2)
C75 C76 C78 119.8(2)
C71 C76 C78 121.8(2)
C74 C77 H58 109.5
C74 C77 H59 109.5
H58 C77 H59 109.5
C74 C77 H60 109.5
H58 C77 H60 109.5
H59 C77 H60 109.5
C69 C78 C76 111.6(2)
C69 C78 C85 110.6(2)
C76 C78 C85 112.3(2)
C69 C78 C79 111.2(2)
C76 C78 C79 110.5(2)
C85 C78 C79 100.2(2)
C80 C79 C84 120.8(3)
C80 C79 C78 128.1(2)
C84 C79 C78 111.1(2)
C79 C80 C81 119.3(3)
C79 C80 H41 120.3
C81 C80 H41 120.3
C82 C81 C80 120.0(3)
C82 C81 H42 120.0
C80 C81 H42 120.0
C83 C82 C81 120.9(3)
C83 C82 H43 119.6
C81 C82 H43 119.6
C82 C83 C84 119.2(3)
C82 C83 H44 120.4
C84 C83 H44 120.4
C83 C84 C79 119.8(3)
C83 C84 C90 131.4(3)
C79 C84 C90 108.8(2)
C86 C85 C90 120.6(2)
C86 C85 C78 128.2(2)
C90 C85 C78 111.3(2)
C85 C86 C87 118.8(3)
C85 C86 H45 120.6
C87 C86 H45 120.6
C88 C87 C86 120.8(3)
C88 C87 H46 119.6
C86 C87 H46 119.6
C87 C88 C89 120.9(3)
C87 C88 H47 119.6
C89 C88 H47 119.6
C88 C89 C90 118.8(3)
C88 C89 H48 120.6
C90 C89 H48 120.6
C89 C90 C85 120.1(3)
C89 C90 C84 131.3(3)
C85 C90 C84 108.6(2)
Cl3 C91 Cl1 112.3(3)
Cl5 C91 Cl4 123.3(6)
Cl3 C91 Cl2 110.1(3)
Cl1 C91 Cl2 107.6(3)
Cl5 C91 Cl6 114.0(6)
Cl4 C91 Cl6 98.8(7)
Cl3 C91 H61 108.9
Cl1 C91 H61 108.9
Cl2 C91 H61 108.9
Cl5 C91 H62 106.5
Cl4 C91 H62 106.5
Cl6 C91 H62 106.5

loop_
_geom_bond_atom_site_label_1
_geom_bond_atom_site_label_2
_geom_bond_distance
B1 O1 1.364(3)
B1 O2 1.372(4)
B1 C1 1.515(4)
O1 C7 1.388(3)
O2 C13 1.376(3)
C1 C6 1.400(4)
C1 C2 1.410(4)
C2 C3 1.400(4)
C2 C8 1.475(4)
C3 C4 1.393(4)
C3 H1 0.9500
C4 C5 1.386(4)
C4 N1 1.445(3)
C5 C6 1.397(4)
C5 H2 0.9500
C6 C14 1.477(4)
C7 C12 1.384(4)
C7 C8 1.410(4)
C8 C9 1.406(4)
C9 C10 1.373(4)
C9 H3 0.9500
C10 C11 1.396(4)
C10 H4 0.9500
C11 C12 1.369(4)
C11 H5 0.9500
C12 H6 0.9500
C13 C18 1.387(4)
C13 C14 1.417(4)
C14 C15 1.393(4)
C15 C16 1.382(4)
C15 H7 0.9500
C16 C17 1.391(4)
C16 H8 0.9500
C17 C18 1.381(4)
C17 H9 0.9500
C18 H10 0.9500
N1 C26 1.408(3)
N1 C19 1.414(3)
C19 C20 1.401(4)
C19 C24 1.407(4)
C20 C21 1.380(4)
C20 H11 0.9500
C21 C22 1.399(4)
C21 H12 0.9500
C22 C23 1.386(4)
C22 C25 1.516(4)
C23 C24 1.398(4)
C23 H13 0.9500
C24 C33 1.532(4)
C25 H49 0.9800
C25 H50 0.9800
C25 H51 0.9800
C26 C31 1.402(4)
C26 C27 1.409(4)
C27 C28 1.373(4)
C27 H14 0.9500
C28 C29 1.400(4)
C28 H15 0.9500
C29 C30 1.384(4)
C29 C32 1.514(4)
C30 C31 1.403(4)
C30 H16 0.9500
C31 C33 1.532(4)
C32 H52 0.9800
C32 H53 0.9800
C32 H54 0.9800
C33 C34 1.531(4)
C33 C40 1.545(4)
C34 C35 1.383(4)
C34 C39 1.399(4)
C35 C36 1.393(4)
C35 H17 0.9500
C36 C37 1.396(4)
C36 H18 0.9500
C37 C38 1.377(4)
C37 H19 0.9500
C38 C39 1.393(4)
C38 H20 0.9500
C39 C45 1.475(4)
C40 C41 1.380(4)
C40 C45 1.401(4)
C41 C42 1.391(4)
C41 H21 0.9500
C42 C43 1.392(4)
C42 H22 0.9500
C43 C44 1.378(4)
C43 H23 0.9500
C44 C45 1.393(4)
C44 H24 0.9500
B2 O3 1.372(4)
B2 O4 1.372(4)
B2 C46 1.519(4)
O3 C52 1.381(3)
O4 C58 1.385(3)
C46 C51 1.404(4)
C46 C47 1.405(4)
C47 C48 1.399(4)
C47 C53 1.481(4)
C48 C49 1.398(4)
C48 H25 0.9500
C49 C50 1.378(4)
C49 N2 1.448(3)
C50 C51 1.403(4)
C50 H26 0.9500
C51 C59 1.470(4)
C52 C57 1.381(4)
C52 C53 1.412(4)
C53 C54 1.403(4)
C54 C55 1.376(4)
C54 H27 0.9500
C55 C56 1.385(5)
C55 H28 0.9500
C56 C57 1.378(5)
C56 H29 0.9500
C57 H30 0.9500
C58 C63 1.383(4)
C58 C59 1.418(4)
C59 C60 1.399(4)
C60 C61 1.375(4)
C60 H31 0.9500
C61 C62 1.392(4)
C61 H32 0.9500
C62 C63 1.373(4)
C62 H33 0.9500
C63 H34 0.9500
N2 C71 1.412(3)
N2 C64 1.416(3)
C64 C65 1.399(4)
C64 C69 1.407(4)
C65 C66 1.384(4)
C65 H35 0.9500
C66 C67 1.404(4)
C66 H36 0.9500
C67 C68 1.384(4)
C67 C70 1.512(4)
C68 C69 1.400(4)
C68 H37 0.9500
C69 C78 1.532(4)
C70 H55 0.9800
C70 H56 0.9800
C70 H57 0.9800
C71 C72 1.398(4)
C71 C76 1.409(4)
C72 C73 1.383(4)
C72 H38 0.9500
C73 C74 1.401(4)
C73 H39 0.9500
C74 C75 1.394(4)
C74 C77 1.501(4)
C75 C76 1.382(4)
C75 H40 0.9500
C76 C78 1.533(4)
C77 H58 0.9800
C77 H59 0.9800
C77 H60 0.9800
C78 C85 1.538(4)
C78 C79 1.542(4)
C79 C80 1.372(4)
C79 C84 1.405(4)
C80 C81 1.394(4)
C80 H41 0.9500
C81 C82 1.389(4)
C81 H42 0.9500
C82 C83 1.382(4)
C82 H43 0.9500
C83 C84 1.387(4)
C83 H44 0.9500
C84 C90 1.460(4)
C85 C86 1.379(4)
C85 C90 1.408(4)
C86 C87 1.396(4)
C86 H45 0.9500
C87 C88 1.382(4)
C87 H46 0.9500
C88 C89 1.387(4)
C88 H47 0.9500
C89 C90 1.393(4)
C89 H48 0.9500
C91 Cl5 1.658(7)
C91 Cl3 1.738(5)
C91 Cl1 1.759(5)
C91 Cl4 1.767(9)
C91 Cl2 1.808(5)
C91 Cl6 1.815(9)
C91 H61 1.0000
C91 H62 1.0000

loop_
_geom_torsion_atom_site_label_1
_geom_torsion_atom_site_label_2
_geom_torsion_atom_site_label_3
_geom_torsion_atom_site_label_4
_geom_torsion
O2 B1 O1 C7 -179.0(2)
C1 B1 O1 C7 -1.0(4)
O1 B1 O2 C13 176.4(2)
C1 B1 O2 C13 -1.6(4)
O1 B1 C1 C6 -177.0(2)
O2 B1 C1 C6 0.9(4)
O1 B1 C1 C2 2.0(4)
O2 B1 C1 C2 179.8(2)
C6 C1 C2 C3 -1.7(4)
B1 C1 C2 C3 179.4(2)
C6 C1 C2 C8 177.1(2)
B1 C1 C2 C8 -1.8(4)
C1 C2 C3 C4 0.3(4)
C8 C2 C3 C4 -178.3(2)
C2 C3 C4 C5 0.6(4)
C2 C3 C4 N1 -179.9(2)
C3 C4 C5 C6 -0.1(4)
N1 C4 C5 C6 -179.6(2)
C4 C5 C6 C1 -1.2(4)
C4 C5 C6 C14 178.7(2)
C2 C1 C6 C5 2.1(4)
B1 C1 C6 C5 -179.0(2)
C2 C1 C6 C14 -177.8(2)
B1 C1 C6 C14 1.1(4)
B1 O1 C7 C12 179.9(2)
B1 O1 C7 C8 0.1(4)
C12 C7 C8 C9 -1.2(4)
O1 C7 C8 C9 178.6(2)
C12 C7 C8 C2 -179.8(2)
O1 C7 C8 C2 0.0(4)
C3 C2 C8 C9 1.1(4)
C1 C2 C8 C9 -177.5(2)
C3 C2 C8 C7 179.6(2)
C1 C2 C8 C7 1.0(4)
C7 C8 C9 C10 -0.3(4)
C2 C8 C9 C10 178.3(2)
C8 C9 C10 C11 0.9(4)
C9 C10 C11 C12 -0.1(4)
C10 C11 C12 C7 -1.4(4)
O1 C7 C12 C11 -177.8(2)
C8 C7 C12 C11 2.0(4)
B1 O2 C13 C18 -179.1(2)
B1 O2 C13 C14 0.2(4)
O2 C13 C14 C15 -178.5(2)
C18 C13 C14 C15 0.7(4)
O2 C13 C14 C6 1.9(4)
C18 C13 C14 C6 -178.9(2)
C5 C6 C14 C15 -2.0(4)
C1 C6 C14 C15 177.9(2)
C5 C6 C14 C13 177.6(2)
C1 C6 C14 C13 -2.5(4)
C13 C14 C15 C16 -0.5(4)
C6 C14 C15 C16 179.1(3)
C14 C15 C16 C17 -0.2(5)
C15 C16 C17 C18 0.8(4)
C16 C17 C18 C13 -0.6(4)
O2 C13 C18 C17 179.1(2)
C14 C13 C18 C17 -0.2(4)
C5 C4 N1 C26 -87.5(3)
C3 C4 N1 C26 93.0(3)
C5 C4 N1 C19 77.1(3)
C3 C4 N1 C19 -102.4(3)
C26 N1 C19 C20 170.1(3)
C4 N1 C19 C20 5.9(4)
C26 N1 C19 C24 -10.0(4)
C4 N1 C19 C24 -174.3(2)
C24 C19 C20 C21 -0.2(4)
N1 C19 C20 C21 179.7(3)
C19 C20 C21 C22 -0.3(4)
C20 C21 C22 C23 0.8(4)
C20 C21 C22 C25 -178.4(3)
C21 C22 C23 C24 -0.8(4)
C25 C22 C23 C24 178.3(3)
C22 C23 C24 C19 0.4(4)
C22 C23 C24 C33 -178.5(2)
C20 C19 C24 C23 0.1(4)
N1 C19 C24 C23 -179.7(2)
C20 C19 C24 C33 179.0(2)
N1 C19 C24 C33 -0.9(4)
C19 N1 C26 C31 10.3(4)
C4 N1 C26 C31 174.5(2)
C19 N1 C26 C27 -170.0(2)
C4 N1 C26 C27 -5.8(4)
C31 C26 C27 C28 1.6(4)
N1 C26 C27 C28 -178.0(2)
C26 C27 C28 C29 -0.7(4)
C27 C28 C29 C30 -0.7(4)
C27 C28 C29 C32 176.2(3)
C28 C29 C30 C31 1.2(4)
C32 C29 C30 C31 -175.7(2)
N1 C26 C31 C30 178.6(2)
C27 C26 C31 C30 -1.1(4)
N1 C26 C31 C33 0.4(4)
C27 C26 C31 C33 -179.3(2)
C29 C30 C31 C26 -0.3(4)
C29 C30 C31 C33 177.9(2)
C26 C31 C33 C34 -133.1(3)
C30 C31 C33 C34 48.7(3)
C26 C31 C33 C24 -9.9(3)
C30 C31 C33 C24 171.9(2)
C26 C31 C33 C40 115.6(3)
C30 C31 C33 C40 -62.6(3)
C23 C24 C33 C34 -47.1(3)
C19 C24 C33 C34 134.1(3)
C23 C24 C33 C31 -171.0(2)
C19 C24 C33 C31 10.1(3)
C23 C24 C33 C40 63.0(3)
C19 C24 C33 C40 -115.8(3)
C31 C33 C34 C35 59.9(3)
C24 C33 C34 C35 -64.2(3)
C40 C33 C34 C35 178.6(2)
C31 C33 C34 C39 -120.0(2)
C24 C33 C34 C39 115.9(2)
C40 C33 C34 C39 -1.3(3)
C39 C34 C35 C36 -1.4(4)
C33 C34 C35 C36 178.8(2)
C34 C35 C36 C37 -0.9(4)
C35 C36 C37 C38 1.8(4)
C36 C37 C38 C39 -0.3(4)
C37 C38 C39 C34 -2.0(4)
C37 C38 C39 C45 179.3(3)
C35 C34 C39 C38 2.8(4)
C33 C34 C39 C38 -177.3(2)
C35 C34 C39 C45 -178.2(2)
C33 C34 C39 C45 1.7(3)
C34 C33 C40 C41 -179.3(3)
C31 C33 C40 C41 -61.2(3)
C24 C33 C40 C41 64.5(3)
C34 C33 C40 C45 0.4(3)
C31 C33 C40 C45 118.5(2)
C24 C33 C40 C45 -115.8(2)
C45 C40 C41 C42 -1.3(4)
C33 C40 C41 C42 178.4(2)
C40 C41 C42 C43 0.8(4)
C41 C42 C43 C44 0.2(4)
C42 C43 C44 C45 -0.8(4)
C43 C44 C45 C40 0.3(4)
C43 C44 C45 C39 -179.1(3)
C41 C40 C45 C44 0.7(4)
C33 C40 C45 C44 -179.0(2)
C41 C40 C45 C39 -179.7(2)
C33 C40 C45 C39 0.5(3)
C38 C39 C45 C44 -3.1(5)
C34 C39 C45 C44 178.1(3)
C38 C39 C45 C40 177.5(3)
C34 C39 C45 C40 -1.4(3)
O4 B2 O3 C52 179.6(2)
C46 B2 O3 C52 1.5(4)
O3 B2 O4 C58 177.7(2)
C46 B2 O4 C58 -4.1(4)
O3 B2 C46 C51 -178.8(2)
O4 B2 C46 C51 3.1(4)
O3 B2 C46 C47 3.4(4)
O4 B2 C46 C47 -174.7(2)
C51 C46 C47 C48 -1.3(4)
B2 C46 C47 C48 176.5(2)
C51 C46 C47 C53 177.3(2)
B2 C46 C47 C53 -4.8(4)
C46 C47 C48 C49 1.0(4)
C53 C47 C48 C49 -177.5(2)
C47 C48 C49 C50 -0.5(4)
C47 C48 C49 N2 177.9(2)
C48 C49 C50 C51 0.3(4)
N2 C49 C50 C51 -178.1(2)
C49 C50 C51 C46 -0.6(4)
C49 C50 C51 C59 -178.2(2)
C47 C46 C51 C50 1.1(4)
B2 C46 C51 C50 -176.7(2)
C47 C46 C51 C59 178.8(2)
B2 C46 C51 C59 1.0(4)
B2 O3 C52 C57 173.6(2)
B2 O3 C52 C53 -4.6(4)
C57 C52 C53 C54 2.9(4)
O3 C52 C53 C54 -179.0(2)
C57 C52 C53 C47 -175.2(3)
O3 C52 C53 C47 2.9(4)
C48 C47 C53 C54 2.6(4)
C46 C47 C53 C54 -175.9(2)
C48 C47 C53 C52 -179.4(2)
C46 C47 C53 C52 2.0(4)
C52 C53 C54 C55 -3.2(4)
C47 C53 C54 C55 174.8(3)
C53 C54 C55 C56 0.6(5)
C54 C55 C56 C57 2.6(5)
C55 C56 C57 C52 -3.0(5)
O3 C52 C57 C56 -178.1(3)
C53 C52 C57 C56 0.1(4)
B2 O4 C58 C63 -179.6(2)
B2 O4 C58 C59 0.9(4)
C63 C58 C59 C60 2.2(4)
O4 C58 C59 C60 -178.4(2)
C63 C58 C59 C51 -176.1(2)
O4 C58 C59 C51 3.3(4)
C50 C51 C59 C60 -4.7(4)
C46 C51 C59 C60 177.7(2)
C50 C51 C59 C58 173.5(2)
C46 C51 C59 C58 -4.1(4)
C58 C59 C60 C61 -1.8(4)
C51 C59 C60 C61 176.5(3)
C59 C60 C61 C62 0.5(4)
C60 C61 C62 C63 0.3(4)
C61 C62 C63 C58 0.2(4)
O4 C58 C63 C62 179.1(2)
C59 C58 C63 C62 -1.5(4)
C50 C49 N2 C71 -107.0(3)
C48 C49 N2 C71 74.5(3)
C50 C49 N2 C64 87.6(3)
C48 C49 N2 C64 -90.9(3)
C71 N2 C64 C65 -167.8(2)
C49 N2 C64 C65 -2.6(4)
C71 N2 C64 C69 11.2(4)
C49 N2 C64 C69 176.4(2)
C69 C64 C65 C66 0.5(4)
N2 C64 C65 C66 179.5(2)
C64 C65 C66 C67 0.5(4)
C65 C66 C67 C68 -0.8(4)
C65 C66 C67 C70 177.6(3)
C66 C67 C68 C69 0.1(4)
C70 C67 C68 C69 -178.3(3)
C67 C68 C69 C64 0.8(4)
C67 C68 C69 C78 179.6(2)
C65 C64 C69 C68 -1.1(4)
N2 C64 C69 C68 179.9(2)
C65 C64 C69 C78 -179.9(2)
N2 C64 C69 C78 1.1(4)
C64 N2 C71 C72 171.1(3)
C49 N2 C71 C72 6.1(4)
C64 N2 C71 C76 -9.4(4)
C49 N2 C71 C76 -174.4(2)
C76 C71 C72 C73 1.5(4)
N2 C71 C72 C73 -179.0(3)
C71 C72 C73 C74 0.0(5)
C72 C73 C74 C75 -0.9(5)
C72 C73 C74 C77 179.0(3)
C73 C74 C75 C76 0.4(5)
C77 C74 C75 C76 -179.6(3)
C74 C75 C76 C71 1.1(4)
C74 C75 C76 C78 -175.9(3)
C72 C71 C76 C75 -2.0(4)
N2 C71 C76 C75 178.5(2)
C72 C71 C76 C78 174.9(3)
N2 C71 C76 C78 -4.6(4)
C68 C69 C78 C76 167.9(2)
C64 C69 C78 C76 -13.3(3)
C68 C69 C78 C85 42.1(3)
C64 C69 C78 C85 -139.1(2)
C68 C69 C78 C79 -68.2(3)
C64 C69 C78 C79 110.6(3)
C75 C76 C78 C69 -168.0(2)
C71 C76 C78 C69 15.0(3)
C75 C76 C78 C85 -43.2(3)
C71 C76 C78 C85 139.8(3)
C75 C76 C78 C79 67.7(3)
C71 C76 C78 C79 -109.2(3)
C69 C78 C79 C80 -65.1(3)
C76 C78 C79 C80 59.4(3)
C85 C78 C79 C80 178.0(3)
C69 C78 C79 C84 115.2(2)
C76 C78 C79 C84 -120.3(2)
C85 C78 C79 C84 -1.6(3)
C84 C79 C80 C81 0.0(4)
C78 C79 C80 C81 -179.7(3)
C79 C80 C81 C82 0.2(4)
C80 C81 C82 C83 0.1(5)
C81 C82 C83 C84 -0.4(5)
C82 C83 C84 C79 0.5(4)
C82 C83 C84 C90 178.6(3)
C80 C79 C84 C83 -0.3(4)
C78 C79 C84 C83 179.4(2)
C80 C79 C84 C90 -178.8(2)
C78 C79 C84 C90 0.9(3)
C69 C78 C85 C86 63.7(3)
C76 C78 C85 C86 -61.6(4)
C79 C78 C85 C86 -178.9(3)
C69 C78 C85 C90 -115.5(2)
C76 C78 C85 C90 119.1(2)
C79 C78 C85 C90 1.9(3)
C90 C85 C86 C87 -1.0(4)
C78 C85 C86 C87 179.8(3)
C85 C86 C87 C88 0.6(4)
C86 C87 C88 C89 0.7(5)
C87 C88 C89 C90 -1.6(5)
C88 C89 C90 C85 1.3(4)
C88 C89 C90 C84 -177.7(3)
C86 C85 C90 C89 0.0(4)
C78 C85 C90 C89 179.3(2)
C86 C85 C90 C84 179.2(2)
C78 C85 C90 C84 -1.5(3)
C83 C84 C90 C89 1.2(5)
C79 C84 C90 C89 179.4(3)
C83 C84 C90 C85 -177.9(3)
C79 C84 C90 C85 0.3(3)
